data_7003771
loop_
_publ_author_name
'Charmant, Jonathan P. H.'
'Haddow, Mairi F.'
'Mistry, Rakesh'
'Norman, Nicholas C.'
'Orpen, A. Guy'
'Pringle, Paul G.'

_publ_section_title
;
 A simple entry into nido-C2B10 clusters: HCl promoted cleavage of the
 C--C bond in ortho-carboranyl diphosphines
;
_journal_issue 11
_journal_name_full 'Dalton Transactions'
_journal_page_first 1409
_journal_page_last 1411
_journal_paper_doi 10.1039/b719404h
_journal_year 2008
_chemical_formula_moiety 'C18 H48 B10 O0.12 P2'
_chemical_formula_sum 'C18 H48 B10 O0.12 P2'
_chemical_formula_weight 436.52
_space_group_IT_number 2
_symmetry_cell_setting triclinic
_symmetry_space_group_name_Hall '-P 1'
_symmetry_space_group_name_H-M 'P -1'
_atom_sites_solution_hydrogens geom
_atom_sites_solution_primary direct
_atom_sites_solution_secondary difmap
_audit_creation_method SHELXL-97
_cell_angle_alpha 70.82(2)
_cell_angle_beta 80.68(2)
_cell_angle_gamma 89.78(3)
_cell_formula_units_Z 2
_cell_length_a 8.964(3)
_cell_length_b 10.496(3)
_cell_length_c 15.234(4)
_cell_measurement_reflns_used 3152
_cell_measurement_temperature 100(2)
_cell_measurement_theta_max 140.07
_cell_measurement_theta_min 6.23
_cell_volume 1334.0(7)
_computing_cell_refinement 'SMART v5.625 (Bruker-AXS, 1997-2001)'
_computing_data_collection 'SMART v5.625 (Bruker-AXS, 1997-2001)'
_computing_data_reduction
;
SAINT v7.06A (Bruker-AXS, 1997-2003) & SHELXTL v6.14 (Bruker-AXS, 2003)
;
_computing_molecular_graphics 'Bruker SHELXTL'
_computing_publication_material 'Bruker SHELXTL'
_computing_structure_refinement 'SHELXL-97 (Sheldrick, 1997)'
_computing_structure_solution 'SHELXS-97 (Sheldrick, 1990)'
_diffrn_ambient_temperature 100
_diffrn_detector 'CCD plate'
_diffrn_detector_area_resol_mean 5.602
_diffrn_detector_type 'Bruker-AXS SMART 6000'
_diffrn_measured_fraction_theta_full 0.896
_diffrn_measured_fraction_theta_max 0.896
_diffrn_measurement_details 'frames, 0.3\% width'
_diffrn_measurement_device 'three-circle diffractometer'
_diffrn_measurement_device_type 'Bruker-AXS D8'
_diffrn_measurement_method '\w scans'
_diffrn_measurement_specimen_support 'glass fibre'
_diffrn_radiation_collimation 'Osmic CMF12-38Cu6 (blue) mirror optics'
_diffrn_radiation_monochromator 'Osmic CMF12-38Cu6 (blue) mirror optics'
_diffrn_radiation_probe x-ray
_diffrn_radiation_type 'Cu K\a'
_diffrn_radiation_wavelength 1.5418
_diffrn_reflns_av_R_equivalents 0.0584
_diffrn_reflns_av_sigmaI/netI 0.0843
_diffrn_reflns_limit_h_max 10
_diffrn_reflns_limit_h_min -10
_diffrn_reflns_limit_k_max 12
_diffrn_reflns_limit_k_min -12
_diffrn_reflns_limit_l_max 18
_diffrn_reflns_limit_l_min -17
_diffrn_reflns_number 10218
_diffrn_reflns_theta_full 70.06
_diffrn_reflns_theta_max 70.06
_diffrn_reflns_theta_min 3.12
_diffrn_source rotating-anode
_diffrn_source_current 120
_diffrn_source_power 4.8
_diffrn_source_size '3 x 0.3mm'
_diffrn_source_target Cu
_diffrn_source_type 'MAC Science M18XCE'
_diffrn_source_voltage 40
_diffrn_standards_decay_% 0
_exptl_absorpt_coefficient_mu 1.478
_exptl_absorpt_correction_T_max 0.86
_exptl_absorpt_correction_T_min 0.56
_exptl_absorpt_correction_type multi-scan
_exptl_absorpt_process_details 'SADABS v2.05 (Sheldrick, 2003)'
_exptl_crystal_colour colourless
_exptl_crystal_density_diffrn 1.087
_exptl_crystal_density_method none
_exptl_crystal_description block
_exptl_crystal_F_000 474
_exptl_crystal_size_max 0.3
_exptl_crystal_size_mid 0.2
_exptl_crystal_size_min 0.1
_refine_diff_density_max 0.842
_refine_diff_density_min -0.623
_refine_diff_density_rms 0.090
_refine_ls_extinction_method none
_refine_ls_goodness_of_fit_ref 1.045
_refine_ls_hydrogen_treatment mixed
_refine_ls_matrix_type full
_refine_ls_number_parameters 297
_refine_ls_number_reflns 4529
_refine_ls_number_restraints 4
_refine_ls_restrained_S_all 1.045
_refine_ls_R_factor_all 0.0805
_refine_ls_R_factor_gt 0.0678
_refine_ls_shift/su_max 0.000
_refine_ls_shift/su_mean 0.000
_refine_ls_structure_factor_coef Fsqd
_refine_ls_weighting_details 'calc w=1/[\s^2^(Fo^2^)+(0.1078P)^2^+0.4733P] where P=(Fo^2^+2Fc^2^)/3'
_refine_ls_weighting_scheme calc
_refine_ls_wR_factor_gt 0.1747
_refine_ls_wR_factor_ref 0.1892
_reflns_number_gt 3645
_reflns_number_total 4529
_reflns_threshold_expression >2\s(I)
_cod_data_source_file b719404h.txt
_cod_data_source_block 8
_cod_depositor_comments
;
The following automatic conversions were performed:
'_symmetry_cell_setting' value 'Triclinic' changed to 'triclinic'
according to '/home/saulius/struct/CIF-dictionaries/cif_core.dic'
dictionary named 'cif_core.dic' version 2.4.1 from
2010-06-29.

'_diffrn_radiation_probe' value 'X-ray' changed to 'x-ray'
according to '/home/saulius/struct/CIF-dictionaries/cif_core.dic'
dictionary named 'cif_core.dic' version 2.4.1 from 2010-06-29.

Automatic conversion script
Id: cif_fix_enum 1527 2010-12-29 10:47:43Z saulius 
;
_cod_original_cell_volume 1334.1(7)
_cod_database_code 7003771

loop_
_symmetry_equiv_pos_as_xyz
'x, y, z'
'-x, -y, -z'

loop_
_atom_site_label
_atom_site_type_symbol
_atom_site_fract_x
_atom_site_fract_y
_atom_site_fract_z
_atom_site_U_iso_or_equiv
_atom_site_adp_type
_atom_site_occupancy
_atom_site_symmetry_multiplicity
_atom_site_calc_flag
_atom_site_refinement_flags
_atom_site_disorder_assembly
_atom_site_disorder_group
C1 C 1.0836(3) 0.5257(3) 0.23735(19) 0.0224(6) Uani 1 1 d . C .
C2 C 0.9419(3) 0.2708(3) 0.3652(2) 0.0256(6) Uani 1 1 d . . .
C3 C 1.0236(3) 0.8162(3) 0.2183(2) 0.0291(6) Uani 1 1 d . C .
C4 C 0.9001(4) 0.7980(3) 0.3045(2) 0.0343(7) Uani 1 1 d . . .
H4A H 0.9023 0.7072 0.3501 0.051 Uiso 1 1 calc R . .
H4B H 0.8008 0.8098 0.2847 0.051 Uiso 1 1 calc R . .
H4C H 0.9183 0.8655 0.3339 0.051 Uiso 1 1 calc R . .
C5 C 1.0084(4) 0.9537(3) 0.1425(2) 0.0372(7) Uani 1 1 d . . .
H5A H 0.9167 0.9501 0.1158 0.056 Uiso 1 1 calc R . .
H5B H 1.0971 0.9735 0.0923 0.056 Uiso 1 1 calc R . .
H5C H 1.0018 1.0248 0.1713 0.056 Uiso 1 1 calc R . .
C6 C 1.1778(3) 0.8204(3) 0.2495(2) 0.0308(7) Uani 1 1 d . . .
H6A H 1.1867 0.8996 0.2693 0.046 Uiso 1 1 calc R . .
H6B H 1.2592 0.8262 0.1967 0.046 Uiso 1 1 calc R . .
H6C H 1.1859 0.7382 0.3023 0.046 Uiso 1 1 calc R . .
C7 C 0.8128(3) 0.6410(3) 0.1563(2) 0.0279(6) Uani 1 1 d . C .
C8 C 0.7248(4) 0.7683(3) 0.1170(2) 0.0379(7) Uani 1 1 d . . .
H8A H 0.6251 0.7415 0.1082 0.057 Uiso 1 1 calc R . .
H8B H 0.7813 0.8258 0.0562 0.057 Uiso 1 1 calc R . .
H8C H 0.7121 0.8186 0.1615 0.057 Uiso 1 1 calc R . .
C9 C 0.7254(3) 0.5536(3) 0.2530(2) 0.0303(7) Uani 1 1 d . . .
H9A H 0.6240 0.5281 0.2460 0.046 Uiso 1 1 calc R . .
H9B H 0.7166 0.6051 0.2967 0.046 Uiso 1 1 calc R . .
H9C H 0.7798 0.4720 0.2780 0.046 Uiso 1 1 calc R . .
C10 C 0.8189(4) 0.5598(3) 0.0881(2) 0.0361(7) Uani 1 1 d . . .
H10A H 0.8796 0.4811 0.1091 0.054 Uiso 1 1 calc R . .
H10B H 0.8650 0.6171 0.0245 0.054 Uiso 1 1 calc R . .
H10C H 0.7160 0.5296 0.0873 0.054 Uiso 1 1 calc R . .
C11 C 1.1110(3) 0.7340(3) 0.04789(19) 0.0302(6) Uani 1 1 d . C .
H11A H 1.1064 0.6580 0.0234 0.036 Uiso 1 1 calc R . .
H11B H 1.0520 0.8062 0.0112 0.036 Uiso 1 1 calc R . .
C12 C 1.2747(4) 0.7876(4) 0.0246(2) 0.0385(8) Uani 1 1 d . . .
H12A H 1.3360 0.7199 0.0633 0.046 Uiso 1 1 calc R . .
H12B H 1.2814 0.8710 0.0410 0.046 Uiso 1 1 calc R . .
C13 C 1.3397(4) 0.8184(3) -0.0800(2) 0.0388(8) Uani 1 1 d . . .
H13A H 1.3470 0.7326 -0.0940 0.047 Uiso 1 1 calc R . .
H13B H 1.2696 0.8749 -0.1186 0.047 Uiso 1 1 calc R . .
C14 C 1.4949(4) 0.8910(4) -0.1077(3) 0.0506(9) Uani 1 1 d . . .
H14A H 1.4882 0.9764 -0.0946 0.076 Uiso 1 1 calc R . .
H14B H 1.5310 0.9094 -0.1751 0.076 Uiso 1 1 calc R . .
H14C H 1.5656 0.8342 -0.0712 0.076 Uiso 1 1 calc R . .
C15 C 0.7099(3) 0.3500(3) 0.4957(2) 0.0314(7) Uani 1 1 d . . .
H15A H 0.7943 0.3766 0.5218 0.038 Uiso 1 1 calc R A 1
H15B H 0.6858 0.4309 0.4454 0.038 Uiso 1 1 calc R A 1
C16 C 0.5707(3) 0.3046(3) 0.5743(2) 0.0372(7) Uani 1 1 d . C .
H16A H 0.4814 0.2955 0.5468 0.056 Uiso 1 1 calc R . .
H16B H 0.5542 0.3718 0.6063 0.056 Uiso 1 1 calc R . .
H16C H 0.5878 0.2173 0.6199 0.056 Uiso 1 1 calc R . .
C17 C 0.6226(3) 0.1723(3) 0.3963(2) 0.0349(7) Uani 1 1 d . . .
H17A H 0.5282 0.1557 0.4433 0.042 Uiso 1 1 calc R B 1
H17B H 0.6063 0.2473 0.3396 0.042 Uiso 1 1 calc R B 1
C18 C 0.6529(3) 0.0450(3) 0.3693(3) 0.0386(8) Uani 1 1 d . C .
H18A H 0.7367 0.0647 0.3159 0.058 Uiso 1 1 calc R . .
H18B H 0.5618 0.0161 0.3514 0.058 Uiso 1 1 calc R . .
H18C H 0.6796 -0.0273 0.4232 0.058 Uiso 1 1 calc R . .
B1 B 1.2610(3) 0.5088(3) 0.2440(2) 0.0259(7) Uani 1 1 d . C .
H1 H 1.3486 0.5943 0.2122 0.031 Uiso 1 1 calc R . .
B2 B 1.0998(4) 0.4767(3) 0.3429(2) 0.0256(7) Uani 1 1 d D . .
H2 H 1.064(3) 0.535(3) 0.3906(18) 0.031 Uiso 1 1 d D . .
B3 B 1.2617(4) 0.3779(3) 0.3554(2) 0.0292(7) Uani 1 1 d . C .
H3 H 1.3393 0.3950 0.4017 0.035 Uiso 1 1 calc R . .
B4 B 1.3124(4) 0.3456(3) 0.2465(3) 0.0321(8) Uani 1 1 d . . .
H4 H 1.4300 0.3411 0.2097 0.039 Uiso 1 1 calc R C .
B5 B 1.1498(4) 0.4171(3) 0.1875(2) 0.0277(7) Uani 1 1 d D C .
H5 H 1.160(3) 0.454(3) 0.1105(12) 0.033 Uiso 1 1 d D . .
B6 B 1.0870(4) 0.2782(3) 0.4137(3) 0.0298(7) Uani 1 1 d D C .
H6 H 1.074(4) 0.250(3) 0.4900(13) 0.036 Uiso 1 1 d D . .
B7 B 1.2422(4) 0.2123(3) 0.3484(3) 0.0328(8) Uani 1 1 d . C .
H7 H 1.3201 0.1331 0.3802 0.039 Uiso 1 1 calc R . .
B8 B 1.1659(4) 0.2349(3) 0.2412(3) 0.0320(8) Uani 1 1 d . C .
H8 H 1.1903 0.1757 0.1918 0.038 Uiso 1 1 calc R . .
B9 B 0.9786(3) 0.2798(3) 0.2609(2) 0.0263(7) Uani 1 1 d D C .
H9 H 0.889(3) 0.263(3) 0.2204(19) 0.032 Uiso 1 1 d D . .
B10 B 1.0557(4) 0.1530(3) 0.3561(3) 0.0314(8) Uani 1 1 d . C .
H10 H 1.0277 0.0417 0.3882 0.038 Uiso 1 1 calc R . .
P1 P 1.01144(8) 0.67572(7) 0.16937(5) 0.0233(2) Uani 1 1 d . . .
P2A P 0.77214(8) 0.22265(7) 0.44408(5) 0.0278(2) Uani 0.882(8) 1 d P C 1
H2A H 0.7922 0.1417 0.4970 0.033 Uiso 0.882(8) 1 calc PR C 1
P2B P 0.77214(8) 0.22265(7) 0.44408(5) 0.0278(2) Uani 0.118(8) 1 d P C 2
O1B O 0.7789(19) 0.0782(18) 0.5325(12) 0.034(6) Uiso 0.118(8) 1 d P C 2

loop_
_atom_site_aniso_label
_atom_site_aniso_U_11
_atom_site_aniso_U_22
_atom_site_aniso_U_33
_atom_site_aniso_U_23
_atom_site_aniso_U_13
_atom_site_aniso_U_12
C1 0.0217(13) 0.0211(13) 0.0288(14) -0.0152(11) -0.0020(11) -0.0046(10)
C2 0.0210(13) 0.0217(14) 0.0354(15) -0.0123(12) -0.0024(12) -0.0057(11)
C3 0.0384(16) 0.0198(14) 0.0351(15) -0.0154(12) -0.0094(13) -0.0009(12)
C4 0.0405(17) 0.0342(16) 0.0364(16) -0.0227(13) -0.0066(14) 0.0058(13)
C5 0.0514(19) 0.0201(14) 0.0429(17) -0.0110(13) -0.0148(15) -0.0016(13)
C6 0.0380(16) 0.0239(14) 0.0381(16) -0.0173(13) -0.0126(14) -0.0056(12)
C7 0.0258(14) 0.0303(15) 0.0308(14) -0.0134(12) -0.0064(12) -0.0026(12)
C8 0.0330(16) 0.0359(17) 0.0436(18) -0.0074(14) -0.0153(15) 0.0018(13)
C9 0.0220(13) 0.0310(16) 0.0376(16) -0.0118(13) -0.0028(13) -0.0027(11)
C10 0.0384(17) 0.0405(18) 0.0365(16) -0.0208(14) -0.0094(14) -0.0100(14)
C11 0.0361(15) 0.0311(16) 0.0224(13) -0.0098(12) 0.0004(12) -0.0054(12)
C12 0.0363(17) 0.0453(19) 0.0321(16) -0.0145(14) 0.0028(14) -0.0089(14)
C13 0.0389(17) 0.0407(18) 0.0357(16) -0.0154(14) 0.0028(14) -0.0025(14)
C14 0.0383(18) 0.063(2) 0.047(2) -0.0211(18) 0.0062(16) -0.0049(17)
C15 0.0384(16) 0.0304(15) 0.0292(14) -0.0173(13) -0.0005(13) -0.0064(13)
C16 0.0340(16) 0.0424(18) 0.0406(17) -0.0242(15) 0.0003(14) -0.0028(14)
C17 0.0265(14) 0.0344(17) 0.0499(18) -0.0229(15) -0.0046(14) -0.0041(12)
C18 0.0300(15) 0.0336(17) 0.059(2) -0.0284(16) -0.0001(15) -0.0088(13)
B1 0.0201(14) 0.0261(16) 0.0355(17) -0.0167(14) -0.0016(13) -0.0036(12)
B2 0.0257(15) 0.0237(16) 0.0312(16) -0.0150(13) -0.0035(13) -0.0047(12)
B3 0.0247(15) 0.0237(16) 0.0435(19) -0.0149(15) -0.0099(15) -0.0030(13)
B4 0.0208(15) 0.0281(17) 0.052(2) -0.0231(16) -0.0002(15) -0.0015(13)
B5 0.0265(15) 0.0265(16) 0.0358(17) -0.0210(14) 0.0011(14) -0.0032(13)
B6 0.0272(16) 0.0250(17) 0.0409(18) -0.0149(14) -0.0079(15) -0.0032(13)
B7 0.0230(15) 0.0225(16) 0.056(2) -0.0157(16) -0.0100(16) 0.0009(13)
B8 0.0240(15) 0.0272(17) 0.052(2) -0.0238(16) -0.0033(16) -0.0014(13)
B9 0.0224(15) 0.0217(15) 0.0385(18) -0.0166(14) -0.0017(14) -0.0034(12)
B10 0.0230(15) 0.0259(17) 0.049(2) -0.0179(15) -0.0051(15) -0.0001(13)
P1 0.0256(4) 0.0237(4) 0.0233(4) -0.0120(3) -0.0025(3) -0.0041(3)
P2A 0.0256(4) 0.0250(4) 0.0346(4) -0.0141(3) -0.0014(3) -0.0051(3)
P2B 0.0256(4) 0.0250(4) 0.0346(4) -0.0141(3) -0.0014(3) -0.0051(3)

loop_
_atom_type_symbol
_atom_type_description
_atom_type_scat_dispersion_real
_atom_type_scat_dispersion_imag
_atom_type_scat_source
C C 0.0181 0.0091 'International Tables Vol C Tables 4.2.6.8 and 6.1.1.4'
H H 0.0000 0.0000 'International Tables Vol C Tables 4.2.6.8 and 6.1.1.4'
B B 0.0090 0.0039 'International Tables Vol C Tables 4.2.6.8 and 6.1.1.4'
O O 0.0492 0.0322 'International Tables Vol C Tables 4.2.6.8 and 6.1.1.4'
P P 0.2955 0.4335 'International Tables Vol C Tables 4.2.6.8 and 6.1.1.4'

loop_
_geom_angle_atom_site_label_1
_geom_angle_atom_site_label_2
_geom_angle_atom_site_label_3
_geom_angle
_geom_angle_site_symmetry_1
_geom_angle_site_symmetry_3
_geom_angle_publ_flag
B2 C1 B1 71.7(2) . . ?
B2 C1 B5 110.6(2) . . ?
B1 C1 B5 70.38(19) . . ?
B2 C1 P1 129.9(2) . . ?
B1 C1 P1 123.40(19) . . ?
B5 C1 P1 119.5(2) . . ?
B9 C2 B6 115.1(2) . . ?
B9 C2 B10 71.2(2) . . ?
B6 C2 B10 69.7(2) . . ?
B9 C2 P2A 129.4(2) . . ?
B6 C2 P2A 114.3(2) . . ?
B10 C2 P2A 117.8(2) . . ?
C4 C3 C6 107.7(2) . . ?
C4 C3 C5 109.1(2) . . ?
C6 C3 C5 107.8(2) . . ?
C4 C3 P1 111.5(2) . . ?
C6 C3 P1 110.23(19) . . ?
C5 C3 P1 110.5(2) . . ?
C3 C4 H4A 109.5 . . ?
C3 C4 H4B 109.5 . . ?
H4A C4 H4B 109.5 . . ?
C3 C4 H4C 109.5 . . ?
H4A C4 H4C 109.5 . . ?
H4B C4 H4C 109.5 . . ?
C3 C5 H5A 109.5 . . ?
C3 C5 H5B 109.5 . . ?
H5A C5 H5B 109.5 . . ?
C3 C5 H5C 109.5 . . ?
H5A C5 H5C 109.5 . . ?
H5B C5 H5C 109.5 . . ?
C3 C6 H6A 109.5 . . ?
C3 C6 H6B 109.5 . . ?
H6A C6 H6B 109.5 . . ?
C3 C6 H6C 109.5 . . ?
H6A C6 H6C 109.5 . . ?
H6B C6 H6C 109.5 . . ?
C10 C7 C9 108.3(2) . . ?
C10 C7 C8 107.6(3) . . ?
C9 C7 C8 109.0(2) . . ?
C10 C7 P1 108.27(19) . . ?
C9 C7 P1 108.7(2) . . ?
C8 C7 P1 114.8(2) . . ?
C7 C8 H8A 109.5 . . ?
C7 C8 H8B 109.5 . . ?
H8A C8 H8B 109.5 . . ?
C7 C8 H8C 109.5 . . ?
H8A C8 H8C 109.5 . . ?
H8B C8 H8C 109.5 . . ?
C7 C9 H9A 109.5 . . ?
C7 C9 H9B 109.5 . . ?
H9A C9 H9B 109.5 . . ?
C7 C9 H9C 109.5 . . ?
H9A C9 H9C 109.5 . . ?
H9B C9 H9C 109.5 . . ?
C7 C10 H10A 109.5 . . ?
C7 C10 H10B 109.5 . . ?
H10A C10 H10B 109.5 . . ?
C7 C10 H10C 109.5 . . ?
H10A C10 H10C 109.5 . . ?
H10B C10 H10C 109.5 . . ?
C12 C11 P1 120.7(2) . . ?
C12 C11 H11A 107.2 . . ?
P1 C11 H11A 107.2 . . ?
C12 C11 H11B 107.2 . . ?
P1 C11 H11B 107.2 . . ?
H11A C11 H11B 106.8 . . ?
C11 C12 C13 111.7(3) . . ?
C11 C12 H12A 109.3 . . ?
C13 C12 H12A 109.3 . . ?
C11 C12 H12B 109.3 . . ?
C13 C12 H12B 109.3 . . ?
H12A C12 H12B 107.9 . . ?
C14 C13 C12 112.5(3) . . ?
C14 C13 H13A 109.1 . . ?
C12 C13 H13A 109.1 . . ?
C14 C13 H13B 109.1 . . ?
C12 C13 H13B 109.1 . . ?
H13A C13 H13B 107.8 . . ?
C13 C14 H14A 109.5 . . ?
C13 C14 H14B 109.5 . . ?
H14A C14 H14B 109.5 . . ?
C13 C14 H14C 109.5 . . ?
H14A C14 H14C 109.5 . . ?
H14B C14 H14C 109.5 . . ?
C16 C15 P2A 114.0(2) . . ?
C16 C15 H15A 108.8 . . ?
P2A C15 H15A 108.8 . . ?
C16 C15 H15B 108.8 . . ?
P2A C15 H15B 108.8 . . ?
H15A C15 H15B 107.6 . . ?
C15 C16 H16A 109.5 . . ?
C15 C16 H16B 109.5 . . ?
H16A C16 H16B 109.5 . . ?
C15 C16 H16C 109.5 . . ?
H16A C16 H16C 109.5 . . ?
H16B C16 H16C 109.5 . . ?
C18 C17 P2A 113.6(2) . . ?
C18 C17 H17A 108.8 . . ?
P2A C17 H17A 108.8 . . ?
C18 C17 H17B 108.8 . . ?
P2A C17 H17B 108.8 . . ?
H17A C17 H17B 107.7 . . ?
C17 C18 H18A 109.5 . . ?
C17 C18 H18B 109.5 . . ?
H18A C18 H18B 109.5 . . ?
C17 C18 H18C 109.5 . . ?
H18A C18 H18C 109.5 . . ?
H18B C18 H18C 109.5 . . ?
C1 B1 B4 110.3(2) . . ?
C1 B1 B3 104.2(2) . . ?
B4 B1 B3 60.30(19) . . ?
C1 B1 B2 52.54(16) . . ?
B4 B1 B2 103.7(2) . . ?
B3 B1 B2 58.29(18) . . ?
C1 B1 B5 55.08(16) . . ?
B4 B1 B5 61.66(18) . . ?
B3 B1 B5 99.7(2) . . ?
B2 B1 B5 89.16(19) . . ?
C1 B1 H1 123.3 . . ?
B4 B1 H1 118.6 . . ?
B3 B1 H1 123.7 . . ?
B2 B1 H1 131.3 . . ?
B5 B1 H1 130.8 . . ?
C1 B2 B3 107.9(2) . . ?
C1 B2 B1 55.80(17) . . ?
B3 B2 B1 59.33(18) . . ?
C1 B2 B6 118.9(2) . . ?
B3 B2 B6 56.96(17) . . ?
B1 B2 B6 106.8(2) . . ?
C1 B2 H2 123.2(16) . . ?
B3 B2 H2 121.0(16) . . ?
B1 B2 H2 130.3(16) . . ?
B6 B2 H2 111.4(16) . . ?
B2 B3 B7 116.4(2) . . ?
B2 B3 B4 105.6(2) . . ?
B7 B3 B4 58.22(19) . . ?
B2 B3 B1 62.38(18) . . ?
B7 B3 B1 112.6(2) . . ?
B4 B3 B1 58.79(19) . . ?
B2 B3 B6 67.66(19) . . ?
B7 B3 B6 61.61(18) . . ?
B4 B3 B6 105.6(2) . . ?
B1 B3 B6 117.9(2) . . ?
B2 B3 H3 117.3 . . ?
B7 B3 H3 118.5 . . ?
B4 B3 H3 127.7 . . ?
B1 B3 H3 117.3 . . ?
B6 B3 H3 117.0 . . ?
B7 B4 B1 116.9(2) . . ?
B7 B4 B8 61.9(2) . . ?
B1 B4 B8 116.5(2) . . ?
B7 B4 B3 60.9(2) . . ?
B1 B4 B3 60.92(18) . . ?
B8 B4 B3 106.7(2) . . ?
B7 B4 B5 108.0(2) . . ?
B1 B4 B5 61.99(18) . . ?
B8 B4 B5 60.26(19) . . ?
B3 B4 B5 100.3(2) . . ?
B7 B4 H4 118.0 . . ?
B1 B4 H4 114.5 . . ?
B8 B4 H4 119.0 . . ?
B3 B4 H4 126.3 . . ?
B5 B4 H4 125.5 . . ?
C1 B5 B8 128.9(2) . . ?
C1 B5 B4 105.1(2) . . ?
B8 B5 B4 57.79(18) . . ?
C1 B5 B1 54.54(16) . . ?
B8 B5 B1 109.2(2) . . ?
B4 B5 B1 56.35(17) . . ?
C1 B5 B9 92.15(19) . . ?
B8 B5 B9 53.69(16) . . ?
B4 B5 B9 102.5(2) . . ?
B1 B5 B9 122.9(2) . . ?
C1 B5 H5 114.1(17) . . ?
B8 B5 H5 115.3(16) . . ?
B4 B5 H5 121.4(17) . . ?
B1 B5 H5 118.6(16) . . ?
B9 B5 H5 117.1(16) . . ?
C2 B6 B3 125.6(3) . . ?
C2 B6 B7 105.2(2) . . ?
B3 B6 B7 58.51(18) . . ?
C2 B6 B10 55.55(17) . . ?
B3 B6 B10 110.0(2) . . ?
B7 B6 B10 56.87(17) . . ?
C2 B6 B2 86.3(2) . . ?
B3 B6 B2 55.38(17) . . ?
B7 B6 B2 104.0(2) . . ?
B10 B6 B2 121.4(2) . . ?
C2 B6 H6 119.7(17) . . ?
B3 B6 H6 111.9(17) . . ?
B7 B6 H6 120.1(18) . . ?
B10 B6 H6 121.5(17) . . ?
B2 B6 H6 115.7(17) . . ?
B4 B7 B10 115.4(3) . . ?
B4 B7 B3 60.93(19) . . ?
B10 B7 B3 115.5(2) . . ?
B4 B7 B8 60.3(2) . . ?
B10 B7 B8 60.43(19) . . ?
B3 B7 B8 105.5(2) . . ?
B4 B7 B6 106.3(2) . . ?
B10 B7 B6 61.71(18) . . ?
B3 B7 B6 59.88(18) . . ?
B8 B7 B6 99.4(2) . . ?
B4 B7 H7 119.3 . . ?
B10 B7 H7 115.2 . . ?
B3 B7 H7 119.7 . . ?
B8 B7 H7 126.8 . . ?
B6 B7 H7 126.1 . . ?
B9 B8 B4 118.1(2) . . ?
B9 B8 B10 62.63(19) . . ?
B4 B8 B10 111.2(3) . . ?
B9 B8 B7 107.4(2) . . ?
B4 B8 B7 57.80(19) . . ?
B10 B8 B7 58.25(19) . . ?
B9 B8 B5 68.69(19) . . ?
B4 B8 B5 61.95(19) . . ?
B10 B8 B5 117.5(2) . . ?
B7 B8 B5 106.1(2) . . ?
B9 B8 H8 115.5 . . ?
B4 B8 H8 118.6 . . ?
B10 B8 H8 118.4 . . ?
B7 B8 H8 127.4 . . ?
B5 B8 H8 116.6 . . ?
C2 B9 B8 106.7(2) . . ?
C2 B9 B10 56.59(18) . . ?
B8 B9 B10 60.02(19) . . ?
C2 B9 B5 112.3(2) . . ?
B8 B9 B5 57.61(17) . . ?
B10 B9 B5 106.7(2) . . ?
C2 B9 H9 122.8(15) . . ?
B8 B9 H9 123.5(15) . . ?
B10 B9 H9 127.8(16) . . ?
B5 B9 H9 116.8(15) . . ?
C2 B10 B7 108.5(2) . . ?
C2 B10 B8 100.8(2) . . ?
B7 B10 B8 61.3(2) . . ?
C2 B10 B9 52.23(17) . . ?
B7 B10 B9 105.7(2) . . ?
B8 B10 B9 57.35(18) . . ?
C2 B10 B6 54.79(17) . . ?
B7 B10 B6 61.42(19) . . ?
B8 B10 B6 99.8(2) . . ?
B9 B10 B6 92.1(2) . . ?
C2 B10 H10 125.5 . . ?
B7 B10 H10 118.2 . . ?
B8 B10 H10 125.0 . . ?
B9 B10 H10 129.5 . . ?
B6 B10 H10 129.6 . . ?
C1 P1 C11 111.67(14) . . ?
C1 P1 C3 112.59(13) . . ?
C11 P1 C3 107.88(14) . . ?
C1 P1 C7 109.72(13) . . ?
C11 P1 C7 102.88(13) . . ?
C3 P1 C7 111.69(13) . . ?
C2 P2A C17 114.13(14) . . ?
C2 P2A C15 112.57(13) . . ?
C17 P2A C15 109.93(14) . . ?
C2 P2A H2A 106.6 . . ?
C17 P2A H2A 106.6 . . ?
C15 P2A H2A 106.6 . . ?

loop_
_geom_bond_atom_site_label_1
_geom_bond_atom_site_label_2
_geom_bond_distance
_geom_bond_site_symmetry_2
_geom_bond_publ_flag
C1 B2 1.550(4) . ?
C1 B1 1.615(4) . ?
C1 B5 1.626(4) . ?
C1 P1 1.763(3) . ?
C2 B9 1.540(4) . ?
C2 B6 1.611(4) . ?
C2 B10 1.626(4) . ?
C2 P2A 1.740(3) . ?
C3 C4 1.535(4) . ?
C3 C6 1.539(4) . ?
C3 C5 1.546(4) . ?
C3 P1 1.868(3) . ?
C4 H4A 0.9800 . ?
C4 H4B 0.9800 . ?
C4 H4C 0.9800 . ?
C5 H5A 0.9800 . ?
C5 H5B 0.9800 . ?
C5 H5C 0.9800 . ?
C6 H6A 0.9800 . ?
C6 H6B 0.9800 . ?
C6 H6C 0.9800 . ?
C7 C10 1.540(4) . ?
C7 C9 1.540(4) . ?
C7 C8 1.545(4) . ?
C7 P1 1.874(3) . ?
C8 H8A 0.9800 . ?
C8 H8B 0.9800 . ?
C8 H8C 0.9800 . ?
C9 H9A 0.9800 . ?
C9 H9B 0.9800 . ?
C9 H9C 0.9800 . ?
C10 H10A 0.9800 . ?
C10 H10B 0.9800 . ?
C10 H10C 0.9800 . ?
C11 C12 1.518(4) . ?
C11 P1 1.822(3) . ?
C11 H11A 0.9900 . ?
C11 H11B 0.9900 . ?
C12 C13 1.532(4) . ?
C12 H12A 0.9900 . ?
C12 H12B 0.9900 . ?
C13 C14 1.517(5) . ?
C13 H13A 0.9900 . ?
C13 H13B 0.9900 . ?
C14 H14A 0.9800 . ?
C14 H14B 0.9800 . ?
C14 H14C 0.9800 . ?
C15 C16 1.538(4) . ?
C15 P2A 1.805(3) . ?
C15 H15A 0.9900 . ?
C15 H15B 0.9900 . ?
C16 H16A 0.9800 . ?
C16 H16B 0.9800 . ?
C16 H16C 0.9800 . ?
C17 C18 1.534(4) . ?
C17 P2A 1.783(3) . ?
C17 H17A 0.9900 . ?
C17 H17B 0.9900 . ?
C18 H18A 0.9800 . ?
C18 H18B 0.9800 . ?
C18 H18C 0.9800 . ?
B1 B4 1.761(4) . ?
B1 B3 1.800(5) . ?
B1 B2 1.854(4) . ?
B1 B5 1.868(4) . ?
B1 H1 1.1200 . ?
B2 B3 1.780(5) . ?
B2 B6 2.001(5) . ?
B2 H2 1.108(17) . ?
B3 B7 1.788(4) . ?
B3 B4 1.789(5) . ?
B3 B6 1.813(5) . ?
B3 H3 1.1200 . ?
B4 B7 1.740(5) . ?
B4 B8 1.785(4) . ?
B4 B5 1.862(5) . ?
B4 H4 1.1200 . ?
B5 B8 1.832(5) . ?
B5 B9 2.021(5) . ?
B5 H5 1.096(17) . ?
B6 B7 1.844(5) . ?
B6 B10 1.849(5) . ?
B6 H6 1.088(17) . ?
B7 B10 1.759(5) . ?
B7 B8 1.814(5) . ?
B7 H7 1.1200 . ?
B8 B9 1.748(4) . ?
B8 B10 1.799(5) . ?
B8 H8 1.1200 . ?
B9 B10 1.844(5) . ?
B9 H9 1.134(17) . ?
B10 H10 1.1200 . ?
P2A H2A 1.0000 . ?

loop_
_geom_torsion_atom_site_label_1
_geom_torsion_atom_site_label_2
_geom_torsion_atom_site_label_3
_geom_torsion_atom_site_label_4
_geom_torsion
_geom_torsion_site_symmetry_1
_geom_torsion_site_symmetry_2
_geom_torsion_site_symmetry_3
_geom_torsion_site_symmetry_4
_geom_torsion_publ_flag
P1 C11 C12 C13 174.7(2) . . . . ?
C11 C12 C13 C14 171.5(3) . . . . ?
B2 C1 B1 B4 92.0(3) . . . . ?
B5 C1 B1 B4 -28.9(2) . . . . ?
P1 C1 B1 B4 -141.8(2) . . . . ?
B2 C1 B1 B3 28.8(2) . . . . ?
B5 C1 B1 B3 -92.0(2) . . . . ?
P1 C1 B1 B3 154.99(19) . . . . ?
B5 C1 B1 B2 -120.8(2) . . . . ?
P1 C1 B1 B2 126.2(2) . . . . ?
B2 C1 B1 B5 120.8(2) . . . . ?
P1 C1 B1 B5 -113.0(2) . . . . ?
B1 C1 B2 B3 -29.8(2) . . . . ?
B5 C1 B2 B3 30.0(3) . . . . ?
P1 C1 B2 B3 -148.4(2) . . . . ?
B5 C1 B2 B1 59.8(2) . . . . ?
P1 C1 B2 B1 -118.6(3) . . . . ?
B1 C1 B2 B6 -91.3(3) . . . . ?
B5 C1 B2 B6 -31.5(3) . . . . ?
P1 C1 B2 B6 150.1(2) . . . . ?
B4 B1 B2 C1 -105.3(2) . . . . ?
B3 B1 B2 C1 -146.7(2) . . . . ?
B5 B1 B2 C1 -44.77(18) . . . . ?
C1 B1 B2 B3 146.7(2) . . . . ?
B4 B1 B2 B3 41.4(2) . . . . ?
B5 B1 B2 B3 101.9(2) . . . . ?
C1 B1 B2 B6 113.9(2) . . . . ?
B4 B1 B2 B6 8.7(3) . . . . ?
B3 B1 B2 B6 -32.75(19) . . . . ?
B5 B1 B2 B6 69.2(2) . . . . ?
C1 B2 B3 B7 -74.4(3) . . . . ?
B1 B2 B3 B7 -102.9(3) . . . . ?
B6 B2 B3 B7 38.9(2) . . . . ?
C1 B2 B3 B4 -12.6(3) . . . . ?
B1 B2 B3 B4 -41.1(2) . . . . ?
B6 B2 B3 B4 100.8(2) . . . . ?
C1 B2 B3 B1 28.5(2) . . . . ?
B6 B2 B3 B1 141.8(2) . . . . ?
C1 B2 B3 B6 -113.3(2) . . . . ?
B1 B2 B3 B6 -141.8(2) . . . . ?
C1 B1 B3 B2 -26.72(19) . . . . ?
B4 B1 B3 B2 -132.3(2) . . . . ?
B5 B1 B3 B2 -82.9(2) . . . . ?
C1 B1 B3 B7 82.3(3) . . . . ?
B4 B1 B3 B7 -23.2(2) . . . . ?
B2 B1 B3 B7 109.0(2) . . . . ?
B5 B1 B3 B7 26.1(3) . . . . ?
C1 B1 B3 B4 105.6(2) . . . . ?
B2 B1 B3 B4 132.3(2) . . . . ?
B5 B1 B3 B4 49.33(19) . . . . ?
C1 B1 B3 B6 13.6(3) . . . . ?
B4 B1 B3 B6 -92.0(3) . . . . ?
B2 B1 B3 B6 40.3(2) . . . . ?
B5 B1 B3 B6 -42.7(3) . . . . ?
C1 B1 B4 B7 -70.3(3) . . . . ?
B3 B1 B4 B7 24.8(2) . . . . ?
B2 B1 B4 B7 -15.6(3) . . . . ?
B5 B1 B4 B7 -97.0(3) . . . . ?
C1 B1 B4 B8 0.1(4) . . . . ?
B3 B1 B4 B8 95.2(3) . . . . ?
B2 B1 B4 B8 54.8(3) . . . . ?
B5 B1 B4 B8 -26.6(2) . . . . ?
C1 B1 B4 B3 -95.1(2) . . . . ?
B2 B1 B4 B3 -40.4(2) . . . . ?
B5 B1 B4 B3 -121.8(2) . . . . ?
C1 B1 B4 B5 26.7(2) . . . . ?
B3 B1 B4 B5 121.8(2) . . . . ?
B2 B1 B4 B5 81.5(2) . . . . ?
B2 B3 B4 B7 -111.7(2) . . . . ?
B1 B3 B4 B7 -154.6(2) . . . . ?
B6 B3 B4 B7 -41.1(2) . . . . ?
B2 B3 B4 B1 42.9(2) . . . . ?
B7 B3 B4 B1 154.6(2) . . . . ?
B6 B3 B4 B1 113.5(2) . . . . ?
B2 B3 B4 B8 -68.6(3) . . . . ?
B7 B3 B4 B8 43.1(2) . . . . ?
B1 B3 B4 B8 -111.5(3) . . . . ?
B6 B3 B4 B8 2.0(3) . . . . ?
B2 B3 B4 B5 -6.8(3) . . . . ?
B7 B3 B4 B5 104.9(2) . . . . ?
B1 B3 B4 B5 -49.7(2) . . . . ?
B6 B3 B4 B5 63.9(3) . . . . ?
B2 C1 B5 B8 26.3(4) . . . . ?
B1 C1 B5 B8 86.8(3) . . . . ?
P1 C1 B5 B8 -155.1(2) . . . . ?
B2 C1 B5 B4 -34.3(3) . . . . ?
B1 C1 B5 B4 26.3(2) . . . . ?
P1 C1 B5 B4 144.3(2) . . . . ?
B2 C1 B5 B1 -60.6(2) . . . . ?
P1 C1 B5 B1 118.0(2) . . . . ?
B2 C1 B5 B9 69.3(2) . . . . ?
B1 C1 B5 B9 129.9(2) . . . . ?
P1 C1 B5 B9 -112.1(2) . . . . ?
B7 B4 B5 C1 85.8(3) . . . . ?
B1 B4 B5 C1 -25.7(2) . . . . ?
B8 B4 B5 C1 126.8(3) . . . . ?
B3 B4 B5 C1 23.3(3) . . . . ?
B7 B4 B5 B8 -41.0(2) . . . . ?
B1 B4 B5 B8 -152.5(2) . . . . ?
B3 B4 B5 B8 -103.5(2) . . . . ?
B7 B4 B5 B1 111.5(3) . . . . ?
B8 B4 B5 B1 152.5(2) . . . . ?
B3 B4 B5 B1 48.99(19) . . . . ?
B7 B4 B5 B9 -9.9(3) . . . . ?
B1 B4 B5 B9 -121.4(2) . . . . ?
B8 B4 B5 B9 31.07(19) . . . . ?
B3 B4 B5 B9 -72.4(2) . . . . ?
B4 B1 B5 C1 149.1(3) . . . . ?
B3 B1 B5 C1 100.6(2) . . . . ?
B2 B1 B5 C1 42.98(18) . . . . ?
C1 B1 B5 B8 -124.6(3) . . . . ?
B4 B1 B5 B8 24.5(2) . . . . ?
B3 B1 B5 B8 -24.0(3) . . . . ?
B2 B1 B5 B8 -81.6(2) . . . . ?
C1 B1 B5 B4 -149.1(3) . . . . ?
B3 B1 B5 B4 -48.5(2) . . . . ?
B2 B1 B5 B4 -106.1(2) . . . . ?
C1 B1 B5 B9 -66.0(3) . . . . ?
B4 B1 B5 B9 83.0(3) . . . . ?
B3 B1 B5 B9 34.6(3) . . . . ?
B2 B1 B5 B9 -23.0(3) . . . . ?
B9 C2 B6 B3 34.7(4) . . . . ?
B10 C2 B6 B3 91.1(3) . . . . ?
P2A C2 B6 B3 -156.7(2) . . . . ?
B9 C2 B6 B7 -27.2(3) . . . . ?
B10 C2 B6 B7 29.2(2) . . . . ?
P2A C2 B6 B7 141.4(2) . . . . ?
B9 C2 B6 B10 -56.4(2) . . . . ?
P2A C2 B6 B10 112.3(2) . . . . ?
B9 C2 B6 B2 76.3(3) . . . . ?
B10 C2 B6 B2 132.7(2) . . . . ?
P2A C2 B6 B2 -115.01(19) . . . . ?
B2 B3 B6 C2 53.7(3) . . . . ?
B7 B3 B6 C2 -86.5(3) . . . . ?
B4 B3 B6 C2 -47.1(4) . . . . ?
B1 B3 B6 C2 15.4(4) . . . . ?
B2 B3 B6 B7 140.3(2) . . . . ?
B4 B3 B6 B7 39.4(2) . . . . ?
B1 B3 B6 B7 102.0(3) . . . . ?
B2 B3 B6 B10 115.0(3) . . . . ?
B7 B3 B6 B10 -25.2(2) . . . . ?
B4 B3 B6 B10 14.2(3) . . . . ?
B1 B3 B6 B10 76.8(3) . . . . ?
B7 B3 B6 B2 -140.3(2) . . . . ?
B4 B3 B6 B2 -100.8(2) . . . . ?
B1 B3 B6 B2 -38.3(2) . . . . ?
C1 B2 B6 C2 -45.5(3) . . . . ?
B3 B2 B6 C2 -138.9(2) . . . . ?
B1 B2 B6 C2 -105.2(2) . . . . ?
C1 B2 B6 B3 93.4(3) . . . . ?
B1 B2 B6 B3 33.7(2) . . . . ?
C1 B2 B6 B7 59.2(3) . . . . ?
B3 B2 B6 B7 -34.2(2) . . . . ?
B1 B2 B6 B7 -0.5(3) . . . . ?
C1 B2 B6 B10 -0.3(4) . . . . ?
B3 B2 B6 B10 -93.7(3) . . . . ?
B1 B2 B6 B10 -60.0(3) . . . . ?
B1 B4 B7 B10 81.5(3) . . . . ?
B8 B4 B7 B10 -25.8(2) . . . . ?
B3 B4 B7 B10 106.4(3) . . . . ?
B5 B4 B7 B10 14.4(3) . . . . ?
B1 B4 B7 B3 -24.8(2) . . . . ?
B8 B4 B7 B3 -132.1(2) . . . . ?
B5 B4 B7 B3 -92.0(2) . . . . ?
B1 B4 B7 B8 107.3(3) . . . . ?
B3 B4 B7 B8 132.1(2) . . . . ?
B5 B4 B7 B8 40.2(2) . . . . ?
B1 B4 B7 B6 15.6(3) . . . . ?
B8 B4 B7 B6 -91.7(2) . . . . ?
B3 B4 B7 B6 40.4(2) . . . . ?
B5 B4 B7 B6 -51.5(3) . . . . ?
B2 B3 B7 B4 92.6(3) . . . . ?
B1 B3 B7 B4 23.4(2) . . . . ?
B6 B3 B7 B4 134.0(2) . . . . ?
B2 B3 B7 B10 -13.5(4) . . . . ?
B4 B3 B7 B10 -106.2(3) . . . . ?
B1 B3 B7 B10 -82.8(3) . . . . ?
B6 B3 B7 B10 27.8(3) . . . . ?
B2 B3 B7 B8 50.7(3) . . . . ?
B4 B3 B7 B8 -41.9(2) . . . . ?
B1 B3 B7 B8 -18.6(3) . . . . ?
B6 B3 B7 B8 92.0(2) . . . . ?
B2 B3 B7 B6 -41.3(3) . . . . ?
B4 B3 B7 B6 -134.0(2) . . . . ?
B1 B3 B7 B6 -110.6(3) . . . . ?
C2 B6 B7 B4 81.8(3) . . . . ?
B3 B6 B7 B4 -40.9(2) . . . . ?
B10 B6 B7 B4 110.5(3) . . . . ?
B2 B6 B7 B4 -8.1(3) . . . . ?
C2 B6 B7 B10 -28.7(2) . . . . ?
B3 B6 B7 B10 -151.4(3) . . . . ?
B2 B6 B7 B10 -118.6(2) . . . . ?
C2 B6 B7 B3 122.7(3) . . . . ?
B10 B6 B7 B3 151.4(3) . . . . ?
B2 B6 B7 B3 32.8(2) . . . . ?
C2 B6 B7 B8 20.2(3) . . . . ?
B3 B6 B7 B8 -102.6(2) . . . . ?
B10 B6 B7 B8 48.9(2) . . . . ?
B2 B6 B7 B8 -69.7(2) . . . . ?
B7 B4 B8 B9 93.7(3) . . . . ?
B1 B4 B8 B9 -14.2(4) . . . . ?
B3 B4 B8 B9 51.1(4) . . . . ?
B5 B4 B8 B9 -41.3(3) . . . . ?
B7 B4 B8 B10 24.3(2) . . . . ?
B1 B4 B8 B10 -83.6(3) . . . . ?
B3 B4 B8 B10 -18.3(3) . . . . ?
B5 B4 B8 B10 -110.7(3) . . . . ?
B1 B4 B8 B7 -107.9(3) . . . . ?
B3 B4 B8 B7 -42.6(2) . . . . ?
B5 B4 B8 B7 -135.0(2) . . . . ?
B7 B4 B8 B5 135.0(2) . . . . ?
B1 B4 B8 B5 27.1(2) . . . . ?
B3 B4 B8 B5 92.5(2) . . . . ?
B4 B7 B8 B9 -112.7(2) . . . . ?
B10 B7 B8 B9 40.5(2) . . . . ?
B3 B7 B8 B9 -70.4(3) . . . . ?
B6 B7 B8 B9 -9.2(3) . . . . ?
B10 B7 B8 B4 153.2(2) . . . . ?
B3 B7 B8 B4 42.3(2) . . . . ?
B6 B7 B8 B4 103.5(2) . . . . ?
B4 B7 B8 B10 -153.2(2) . . . . ?
B3 B7 B8 B10 -110.9(2) . . . . ?
B6 B7 B8 B10 -49.7(2) . . . . ?
B4 B7 B8 B5 -40.5(2) . . . . ?
B10 B7 B8 B5 112.7(2) . . . . ?
B3 B7 B8 B5 1.8(3) . . . . ?
B6 B7 B8 B5 63.0(2) . . . . ?
C1 B5 B8 B9 57.8(3) . . . . ?
B4 B5 B8 B9 141.3(2) . . . . ?
B1 B5 B8 B9 117.3(2) . . . . ?
C1 B5 B8 B4 -83.5(3) . . . . ?
B1 B5 B8 B4 -24.0(2) . . . . ?
B9 B5 B8 B4 -141.3(2) . . . . ?
C1 B5 B8 B10 17.2(4) . . . . ?
B4 B5 B8 B10 100.7(3) . . . . ?
B1 B5 B8 B10 76.6(3) . . . . ?
B9 B5 B8 B10 -40.6(2) . . . . ?
C1 B5 B8 B7 -45.0(4) . . . . ?
B4 B5 B8 B7 38.5(2) . . . . ?
B1 B5 B8 B7 14.5(3) . . . . ?
B9 B5 B8 B7 -102.8(2) . . . . ?
B6 C2 B9 B8 20.9(3) . . . . ?
B10 C2 B9 B8 -34.7(2) . . . . ?
P2A C2 B9 B8 -145.7(2) . . . . ?
B6 C2 B9 B10 55.6(2) . . . . ?
P2A C2 B9 B10 -111.0(3) . . . . ?
B6 C2 B9 B5 -40.3(3) . . . . ?
B10 C2 B9 B5 -95.9(2) . . . . ?
P2A C2 B9 B5 153.1(2) . . . . ?
B4 B8 B9 C2 -67.4(3) . . . . ?
B10 B8 B9 C2 33.2(2) . . . . ?
B7 B8 B9 C2 -5.2(3) . . . . ?
B5 B8 B9 C2 -106.2(2) . . . . ?
B4 B8 B9 B10 -100.7(3) . . . . ?
B7 B8 B9 B10 -38.4(2) . . . . ?
B5 B8 B9 B10 -139.4(2) . . . . ?
B4 B8 B9 B5 38.7(3) . . . . ?
B10 B8 B9 B5 139.4(2) . . . . ?
B7 B8 B9 B5 101.0(2) . . . . ?
C1 B5 B9 C2 -42.6(3) . . . . ?
B8 B5 B9 C2 96.2(3) . . . . ?
B4 B5 B9 C2 63.4(3) . . . . ?
B1 B5 B9 C2 5.5(4) . . . . ?
C1 B5 B9 B8 -138.8(3) . . . . ?
B4 B5 B9 B8 -32.8(2) . . . . ?
B1 B5 B9 B8 -90.6(3) . . . . ?
C1 B5 B9 B10 -102.7(2) . . . . ?
B8 B5 B9 B10 36.1(2) . . . . ?
B4 B5 B9 B10 3.2(2) . . . . ?
B1 B5 B9 B10 -54.6(3) . . . . ?
B9 C2 B10 B7 95.8(3) . . . . ?
B6 C2 B10 B7 -31.4(2) . . . . ?
P2A C2 B10 B7 -138.8(2) . . . . ?
B9 C2 B10 B8 32.6(2) . . . . ?
B6 C2 B10 B8 -94.5(2) . . . . ?
P2A C2 B10 B8 157.99(19) . . . . ?
B6 C2 B10 B9 -127.1(2) . . . . ?
P2A C2 B10 B9 125.4(2) . . . . ?
B9 C2 B10 B6 127.1(2) . . . . ?
P2A C2 B10 B6 -107.5(2) . . . . ?
B4 B7 B10 C2 -66.7(3) . . . . ?
B3 B7 B10 C2 1.7(4) . . . . ?
B8 B7 B10 C2 -92.4(3) . . . . ?
B6 B7 B10 C2 29.0(2) . . . . ?
B4 B7 B10 B8 25.7(2) . . . . ?
B3 B7 B10 B8 94.0(3) . . . . ?
B6 B7 B10 B8 121.3(2) . . . . ?
B4 B7 B10 B9 -11.9(3) . . . . ?
B3 B7 B10 B9 56.4(3) . . . . ?
B8 B7 B10 B9 -37.6(2) . . . . ?
B6 B7 B10 B9 83.7(2) . . . . ?
B4 B7 B10 B6 -95.6(3) . . . . ?
B3 B7 B10 B6 -27.3(3) . . . . ?
B8 B7 B10 B6 -121.3(2) . . . . ?
B9 B8 B10 C2 -30.4(2) . . . . ?
B4 B8 B10 C2 81.2(3) . . . . ?
B7 B8 B10 C2 105.3(2) . . . . ?
B5 B8 B10 C2 12.7(3) . . . . ?
B9 B8 B10 B7 -135.8(2) . . . . ?
B4 B8 B10 B7 -24.2(2) . . . . ?
B5 B8 B10 B7 -92.7(3) . . . . ?
B4 B8 B10 B9 111.6(3) . . . . ?
B7 B8 B10 B9 135.8(2) . . . . ?
B5 B8 B10 B9 43.1(2) . . . . ?
B9 B8 B10 B6 -86.2(2) . . . . ?
B4 B8 B10 B6 25.4(3) . . . . ?
B7 B8 B10 B6 49.6(2) . . . . ?
B5 B8 B10 B6 -43.1(3) . . . . ?
B8 B9 B10 C2 141.0(2) . . . . ?
B5 B9 B10 C2 106.0(2) . . . . ?
C2 B9 B10 B7 -101.5(2) . . . . ?
B8 B9 B10 B7 39.5(2) . . . . ?
B5 B9 B10 B7 4.5(3) . . . . ?
C2 B9 B10 B8 -141.0(2) . . . . ?
B5 B9 B10 B8 -35.01(19) . . . . ?
C2 B9 B10 B6 -40.68(19) . . . . ?
B8 B9 B10 B6 100.3(2) . . . . ?
B5 B9 B10 B6 65.3(2) . . . . ?
B3 B6 B10 C2 -120.1(3) . . . . ?
B7 B6 B10 C2 -145.8(3) . . . . ?
B2 B6 B10 C2 -59.2(3) . . . . ?
C2 B6 B10 B7 145.8(3) . . . . ?
B3 B6 B10 B7 25.7(2) . . . . ?
B2 B6 B10 B7 86.6(3) . . . . ?
C2 B6 B10 B8 96.3(2) . . . . ?
B3 B6 B10 B8 -23.8(3) . . . . ?
B7 B6 B10 B8 -49.5(2) . . . . ?
B2 B6 B10 B8 37.1(3) . . . . ?
C2 B6 B10 B9 39.09(18) . . . . ?
B3 B6 B10 B9 -81.0(2) . . . . ?
B7 B6 B10 B9 -106.7(2) . . . . ?
B2 B6 B10 B9 -20.1(3) . . . . ?
B2 C1 P1 C11 145.9(2) . . . . ?
B1 C1 P1 C11 52.5(2) . . . . ?
B5 C1 P1 C11 -32.4(2) . . . . ?
B2 C1 P1 C3 24.4(3) . . . . ?
B1 C1 P1 C3 -69.0(2) . . . . ?
B5 C1 P1 C3 -153.9(2) . . . . ?
B2 C1 P1 C7 -100.7(3) . . . . ?
B1 C1 P1 C7 165.9(2) . . . . ?
B5 C1 P1 C7 81.0(2) . . . . ?
C12 C11 P1 C1 -68.7(3) . . . . ?
C12 C11 P1 C3 55.5(3) . . . . ?
C12 C11 P1 C7 173.7(2) . . . . ?
C4 C3 P1 C1 -76.6(2) . . . . ?
C6 C3 P1 C1 43.0(2) . . . . ?
C5 C3 P1 C1 162.0(2) . . . . ?
C4 C3 P1 C11 159.8(2) . . . . ?
C6 C3 P1 C11 -80.7(2) . . . . ?
C5 C3 P1 C11 38.3(2) . . . . ?
C4 C3 P1 C7 47.4(2) . . . . ?
C6 C3 P1 C7 166.95(19) . . . . ?
C5 C3 P1 C7 -74.0(2) . . . . ?
C10 C7 P1 C1 -72.4(2) . . . . ?
C9 C7 P1 C1 45.1(2) . . . . ?
C8 C7 P1 C1 167.5(2) . . . . ?
C10 C7 P1 C11 46.6(2) . . . . ?
C9 C7 P1 C11 164.04(19) . . . . ?
C8 C7 P1 C11 -73.6(2) . . . . ?
C10 C7 P1 C3 162.0(2) . . . . ?
C9 C7 P1 C3 -80.5(2) . . . . ?
C8 C7 P1 C3 41.9(3) . . . . ?
B9 C2 P2A C17 2.1(3) . . . . ?
B6 C2 P2A C17 -164.6(2) . . . . ?
B10 C2 P2A C17 -85.7(3) . . . . ?
B9 C2 P2A C15 -124.2(3) . . . . ?
B6 C2 P2A C15 69.2(2) . . . . ?
B10 C2 P2A C15 148.0(2) . . . . ?
C18 C17 P2A C2 64.3(3) . . . . ?
C18 C17 P2A C15 -168.1(2) . . . . ?
C16 C15 P2A C2 -173.1(2) . . . . ?
C16 C15 P2A C17 58.4(3) . . . . ?
